data_3000221
loop_
_publ_author_name
'Gines M. Esteban-Parra'
'Eider San Sebasti\'an'
'Javier Cepeda'
'Cristina S\'anchez-Gonz\'alez'
'Lorenzo Rivas'
'Juan Llopis'
'Pilar Aranda'
'Miguel Quir\'os'
'Antonio Rodr\'iguez-Di\'eguez'

_publ_section_title
;
 Anti-diabetic and anti-parasitic properties of a family of luminescent
 zinc coordination compounds based on the
 7-amino-5-methyl-1,2,4-triazolo[1,5-a]pyrimidine ligand
;
_journal_name_full 'Journal of Inorganic Biochemistry'
_journal_page_first 111235
_journal_paper_doi 10.1016/j.jinorgbio.2020.111235
_journal_volume 212
_journal_year 2020
_chemical_formula_moiety 'C12 H14 Cl2 N10 Zn'
_chemical_formula_sum 'C12 H14 Cl2 N10 Zn'
_chemical_formula_weight 434.60
_space_group_crystal_system monoclinic
_space_group_IT_number 14
_space_group_name_Hall '-P 2ybc'
_space_group_name_H-M_alt 'P 1 21/c 1'
_symmetry_space_group_name_Hall '-P 2ybc'
_symmetry_space_group_name_H-M 'P 1 21/c 1'
_atom_sites_solution_hydrogens mixed
_audit_creation_method SHELXL-2018/3
_cell_angle_alpha 90
_cell_angle_beta 107.8829(13)
_cell_angle_gamma 90
_cell_formula_units_Z 4
_cell_length_a 14.9427(6)
_cell_length_b 7.5063(3)
_cell_length_c 15.7715(6)
_cell_measurement_reflns_used 12597
_cell_measurement_temperature 100(2)
_cell_measurement_theta_max 28.684
_cell_measurement_theta_min 2.864
_cell_volume 1683.53(12)
_computing_cell_refinement 'Bruker ApexII'
_computing_data_collection 'Bruker ApexII'
_computing_data_reduction 'Bruker ApexII'
_computing_publication_material 'SHELXL-2018/3 (Sheldrick, 2018)'
_computing_structure_refinement 'SHELXL-2018/3 (Sheldrick, 2018)'
_computing_structure_solution 'SHELXL-2018/3 (Sheldrick, 2018)'
_diffrn_ambient_temperature 100(2)
_diffrn_measured_fraction_theta_full 0.997
_diffrn_measured_fraction_theta_max 0.992
_diffrn_measurement_device_type 'Bruker D8 Venture'
_diffrn_measurement_method 'Phi and omega scans'
_diffrn_radiation_type MoK\a
_diffrn_radiation_wavelength 0.71069
_diffrn_reflns_av_R_equivalents 0.0484
_diffrn_reflns_av_unetI/netI 0.0327
_diffrn_reflns_Laue_measured_fraction_full 0.997
_diffrn_reflns_Laue_measured_fraction_max 0.992
_diffrn_reflns_limit_h_max 20
_diffrn_reflns_limit_h_min -19
_diffrn_reflns_limit_k_max 7
_diffrn_reflns_limit_k_min -9
_diffrn_reflns_limit_l_max 21
_diffrn_reflns_limit_l_min -20
_diffrn_reflns_number 25187
_diffrn_reflns_point_group_measured_fraction_full 0.997
_diffrn_reflns_point_group_measured_fraction_max 0.992
_diffrn_reflns_theta_full 25.240
_diffrn_reflns_theta_max 28.710
_diffrn_reflns_theta_min 2.865
_diffrn_source 'Fine-focus sealed tube'
_exptl_absorpt_coefficient_mu 1.796
_exptl_absorpt_correction_T_max 0.7458
_exptl_absorpt_correction_T_min 0.5200
_exptl_absorpt_correction_type empirical
_exptl_absorpt_process_details 'Bruker SADABS (Bruker, 1999)'
_exptl_crystal_colour Yellow
_exptl_crystal_density_diffrn 1.715
_exptl_crystal_description Irregular
_exptl_crystal_F_000 880
_exptl_crystal_size_max 0.180
_exptl_crystal_size_mid 0.170
_exptl_crystal_size_min 0.140
_refine_diff_density_max 0.334
_refine_diff_density_min -0.764
_refine_diff_density_rms 0.088
_refine_ls_extinction_coef .
_refine_ls_extinction_method none
_refine_ls_goodness_of_fit_ref 1.110
_refine_ls_hydrogen_treatment mixed
_refine_ls_matrix_type full
_refine_ls_number_parameters 244
_refine_ls_number_reflns 4326
_refine_ls_number_restraints 0
_refine_ls_restrained_S_all 1.110
_refine_ls_R_factor_all 0.0396
_refine_ls_R_factor_gt 0.0302
_refine_ls_shift/su_max 0.017
_refine_ls_shift/su_mean 0.000
_refine_ls_structure_factor_coef Fsqd
_refine_ls_weighting_details 'w=1/[\s^2^(Fo^2^)+(0.0299P)^2^+1.3935P] where P=(Fo^2^+2Fc^2^)/3'
_refine_ls_weighting_scheme calc
_refine_ls_wR_factor_gt 0.0715
_refine_ls_wR_factor_ref 0.0778
_reflns_Friedel_coverage 0.000
_reflns_Friedel_fraction_full .
_reflns_Friedel_fraction_max .
_reflns_number_gt 3723
_reflns_number_total 4326
_reflns_threshold_expression 'I > 2\s(I)'
_cod_data_source_file zn1l1.cif
_cod_data_source_block zn1l1
_cod_depositor_comments
;
The following automatic conversions were performed:

'_exptl_absorpt_correction_type' value 'Empirical' changed to
'empirical' according to the built-in table from CIF Core dictionary
named 'cif_core.dic' version 2.4.5 from 2014-11-21.

Automatic conversion script
Id: cif_fix_values 6524 2018-11-02 12:15:13Z antanas 

 Releasing structure 3000221 into public domain as published material.
;
_cod_database_code 3000221
_cod_database_fobs_code 3000221
_shelx_shelxl_version_number 2018/3
_shelx_space_group_comment
;
The symmetry employed for this shelxl refinement is uniquely defined
by the following loop, which should always be used as a source of
symmetry information in preference to the above space-group names.
They are only intended as comments.
;
_shelx_estimated_absorpt_t_min 0.738
_shelx_estimated_absorpt_t_max 0.787

loop_
_space_group_symop_operation_xyz
'x, y, z'
'-x, y+1/2, -z+1/2'
'-x, -y, -z'
'x, -y-1/2, z-1/2'

loop_
_atom_site_label
_atom_site_type_symbol
_atom_site_fract_x
_atom_site_fract_y
_atom_site_fract_z
_atom_site_U_iso_or_equiv
_atom_site_adp_type
_atom_site_occupancy
_atom_site_site_symmetry_order
_atom_site_calc_flag
_atom_site_refinement_flags_posn
_atom_site_refinement_flags_adp
_atom_site_refinement_flags_occupancy
_atom_site_disorder_assembly
_atom_site_disorder_group
Zn1 Zn 0.27724(2) 0.28301(3) 0.14377(2) 0.01586(7) Uani 1 1 d . . . . .
Cl1 Cl 0.34552(3) 0.02317(6) 0.11824(3) 0.02092(11) Uani 1 1 d . . . . .
Cl2 Cl 0.26902(3) 0.35603(7) 0.27886(3) 0.02563(12) Uani 1 1 d . . . . .
N1A N 0.50191(11) 0.6262(2) 0.15854(10) 0.0192(3) Uani 1 1 d . . . . .
C2A C 0.44591(14) 0.5207(3) 0.18583(13) 0.0205(4) Uani 1 1 d . . . . .
H2A H 0.461478 0.480509 0.245731 0.025 Uiso 1 1 calc R U . . .
N3A N 0.36428(11) 0.4725(2) 0.12300(11) 0.0197(3) Uani 1 1 d . . . . .
N4A N 0.30524(11) 0.5527(2) -0.03263(11) 0.0192(3) Uani 1 1 d . . . . .
C5A C 0.33078(14) 0.6458(3) -0.09503(13) 0.0191(4) Uani 1 1 d . . . . .
C6A C 0.41543(14) 0.7383(3) -0.07744(13) 0.0195(4) Uani 1 1 d . . . . .
H6A H 0.429455 0.800870 -0.124163 0.023 Uiso 1 1 calc R U . . .
C7A C 0.47974(13) 0.7399(2) 0.00802(13) 0.0172(4) Uani 1 1 d . . . . .
N8A N 0.45115(11) 0.6470(2) 0.06973(10) 0.0152(3) Uani 1 1 d . . . . .
C51A C 0.26237(16) 0.6461(3) -0.18705(14) 0.0278(5) Uani 1 1 d . . . . .
H51A H 0.215857 0.740657 -0.191890 0.042 Uiso 1 1 calc R U . . .
H51B H 0.230365 0.530588 -0.199026 0.042 Uiso 1 1 calc R U . . .
H51C H 0.296100 0.667144 -0.230488 0.042 Uiso 1 1 calc R U . . .
N71A N 0.56275(13) 0.8194(3) 0.03539(13) 0.0234(4) Uani 1 1 d . . . . .
H71A H 0.5837(18) 0.871(4) -0.0050(18) 0.029(7) Uiso 1 1 d . . . . .
H71B H 0.5986(19) 0.808(4) 0.0867(19) 0.027(7) Uiso 1 1 d . . . . .
C3AA C 0.36773(13) 0.5548(2) 0.04822(12) 0.0160(3) Uani 1 1 d . . . . .
C3AB C 0.06976(13) 0.2169(2) 0.07246(12) 0.0151(3) Uani 1 1 d . . . . .
N1B N 0.02055(12) 0.3463(2) -0.06448(11) 0.0196(3) Uani 1 1 d . . . . .
C2B C 0.11254(14) 0.3618(3) -0.02589(13) 0.0192(4) Uani 1 1 d . . . . .
H2B H 0.152169 0.420666 -0.053940 0.023 Uiso 1 1 calc R U . . .
N3B N 0.14641(11) 0.2876(2) 0.05670(11) 0.0172(3) Uani 1 1 d . . . . .
N4B N 0.06437(11) 0.1253(2) 0.14278(10) 0.0174(3) Uani 1 1 d . . . . .
C5B C -0.02307(14) 0.0717(3) 0.13835(13) 0.0185(4) Uani 1 1 d . . . . .
C6B C -0.10327(13) 0.1060(3) 0.06589(13) 0.0197(4) Uani 1 1 d . . . . .
H6B H -0.163121 0.065434 0.067016 0.024 Uiso 1 1 calc R U . . .
C7B C -0.09524(13) 0.1994(2) -0.00760(13) 0.0171(4) Uani 1 1 d . . . . .
N8B N -0.00580(11) 0.2533(2) -0.00072(11) 0.0157(3) Uani 1 1 d . . . . .
C51B C -0.03087(16) -0.0301(3) 0.21775(14) 0.0274(4) Uani 1 1 d . . . . .
H51D H 0.023104 -0.110382 0.239121 0.041 Uiso 1 1 calc R U . . .
H51E H -0.089113 -0.099845 0.200736 0.041 Uiso 1 1 calc R U . . .
H51F H -0.031676 0.053573 0.265221 0.041 Uiso 1 1 calc R U . . .
N71B N -0.16392(13) 0.2441(3) -0.08144(13) 0.0248(4) Uani 1 1 d . . . . .
H71C H -0.2191(19) 0.193(4) -0.0910(17) 0.028(7) Uiso 1 1 d . . . . .
H71D H -0.150(2) 0.286(4) -0.120(2) 0.040(9) Uiso 1 1 d . . . . .

loop_
_atom_site_aniso_label
_atom_site_aniso_U_11
_atom_site_aniso_U_22
_atom_site_aniso_U_33
_atom_site_aniso_U_23
_atom_site_aniso_U_13
_atom_site_aniso_U_12
Zn1 0.01415(11) 0.01777(12) 0.01485(11) 0.00049(8) 0.00324(8) -0.00264(8)
Cl1 0.0206(2) 0.0201(2) 0.0239(2) -0.00022(17) 0.00950(18) 0.00002(17)
Cl2 0.0219(2) 0.0366(3) 0.0181(2) -0.00601(19) 0.00574(18) 0.0014(2)
N1A 0.0183(8) 0.0232(8) 0.0139(7) 0.0024(6) 0.0017(6) -0.0029(6)
C2A 0.0206(9) 0.0228(10) 0.0169(9) 0.0029(7) 0.0040(7) -0.0025(8)
N3A 0.0191(8) 0.0227(8) 0.0161(7) 0.0022(6) 0.0037(6) -0.0056(6)
N4A 0.0190(8) 0.0205(8) 0.0162(7) -0.0013(6) 0.0026(6) -0.0024(6)
C5A 0.0238(10) 0.0163(9) 0.0164(9) -0.0024(7) 0.0049(7) 0.0019(7)
C6A 0.0255(10) 0.0178(9) 0.0166(9) 0.0015(7) 0.0085(8) -0.0002(7)
C7A 0.0186(9) 0.0143(8) 0.0206(9) 0.0015(7) 0.0089(7) 0.0015(7)
N8A 0.0166(7) 0.0143(7) 0.0143(7) 0.0015(6) 0.0039(6) -0.0005(6)
C51A 0.0340(12) 0.0293(11) 0.0155(9) -0.0002(8) 0.0010(8) -0.0041(9)
N71A 0.0189(8) 0.0302(9) 0.0207(9) 0.0065(7) 0.0056(7) -0.0052(7)
C3AA 0.0173(8) 0.0137(8) 0.0174(8) -0.0001(7) 0.0060(7) -0.0011(7)
C3AB 0.0146(8) 0.0134(8) 0.0158(8) -0.0038(6) 0.0024(7) -0.0006(6)
N1B 0.0205(8) 0.0220(8) 0.0157(7) 0.0016(6) 0.0044(6) -0.0023(6)
C2B 0.0205(9) 0.0196(9) 0.0170(9) 0.0011(7) 0.0050(7) -0.0023(7)
N3B 0.0137(7) 0.0201(8) 0.0164(7) 0.0004(6) 0.0027(6) -0.0025(6)
N4B 0.0178(8) 0.0191(8) 0.0149(7) -0.0015(6) 0.0045(6) -0.0019(6)
C5B 0.0221(9) 0.0158(8) 0.0193(9) -0.0043(7) 0.0090(7) -0.0029(7)
C6B 0.0172(9) 0.0197(9) 0.0232(9) -0.0051(7) 0.0078(7) -0.0034(7)
C7B 0.0138(8) 0.0158(8) 0.0205(9) -0.0059(7) 0.0036(7) -0.0006(7)
N8B 0.0153(7) 0.0156(7) 0.0150(7) -0.0009(6) 0.0029(6) -0.0013(6)
C51B 0.0314(11) 0.0311(11) 0.0223(10) 0.0018(8) 0.0122(9) -0.0065(9)
N71B 0.0166(8) 0.0304(10) 0.0229(9) -0.0009(7) -0.0006(7) -0.0031(7)

loop_
_atom_type_symbol
_atom_type_description
_atom_type_scat_dispersion_real
_atom_type_scat_dispersion_imag
_atom_type_scat_source
C C 0.0033 0.0016 'International Tables Vol C Tables 4.2.6.8 and 6.1.1.4'
H H 0.0000 0.0000 'International Tables Vol C Tables 4.2.6.8 and 6.1.1.4'
Cl Cl 0.1484 0.1585 'International Tables Vol C Tables 4.2.6.8 and 6.1.1.4'
N N 0.0061 0.0033 'International Tables Vol C Tables 4.2.6.8 and 6.1.1.4'
Zn Zn 0.2839 1.4301 'International Tables Vol C Tables 4.2.6.8 and 6.1.1.4'

loop_
_geom_angle_atom_site_label_1
_geom_angle_atom_site_label_2
_geom_angle_atom_site_label_3
_geom_angle
_geom_angle_site_symmetry_1
_geom_angle_site_symmetry_3
N3B Zn1 N3A 114.55(7) . .
N3B Zn1 Cl2 108.60(5) . .
N3A Zn1 Cl2 102.00(5) . .
N3B Zn1 Cl1 106.60(5) . .
N3A Zn1 Cl1 103.12(5) . .
Cl2 Zn1 Cl1 122.18(2) . .
C2A N1A N8A 101.13(15) . .
N1A C2A N3A 116.00(17) . .
C3AA N3A C2A 104.40(16) . .
C3AA N3A Zn1 131.66(13) . .
C2A N3A Zn1 123.06(13) . .
C3AA N4A C5A 114.78(16) . .
N4A C5A C6A 123.60(18) . .
N4A C5A C51A 116.39(18) . .
C6A C5A C51A 120.01(18) . .
C5A C6A C7A 120.71(18) . .
N71A C7A N8A 117.64(18) . .
N71A C7A C6A 128.16(18) . .
N8A C7A C6A 114.20(17) . .
C7A N8A C3AA 122.61(16) . .
C7A N8A N1A 125.77(16) . .
C3AA N8A N1A 111.57(15) . .
N4A C3AA N3A 129.06(17) . .
N4A C3AA N8A 124.04(17) . .
N3A C3AA N8A 106.89(16) . .
N4B C3AB N3B 128.93(17) . .
N4B C3AB N8B 124.09(17) . .
N3B C3AB N8B 106.96(16) . .
C2B N1B N8B 101.40(15) . .
N1B C2B N3B 115.53(17) . .
C3AB N3B C2B 104.42(15) . .
C3AB N3B Zn1 124.55(13) . .
C2B N3B Zn1 131.00(13) . .
C3AB N4B C5B 114.67(16) . .
N4B C5B C6B 124.02(17) . .
N4B C5B C51B 115.51(18) . .
C6B C5B C51B 120.47(18) . .
C7B C6B C5B 120.04(17) . .
N71B C7B N8B 117.69(18) . .
N71B C7B C6B 127.78(19) . .
N8B C7B C6B 114.52(17) . .
C7B N8B C3AB 122.63(16) . .
C7B N8B N1B 125.67(16) . .
C3AB N8B N1B 111.69(15) . .

loop_
_geom_bond_atom_site_label_1
_geom_bond_atom_site_label_2
_geom_bond_distance
_geom_bond_site_symmetry_2
Zn1 N3B 2.0149(16) .
Zn1 N3A 2.0211(16) .
Zn1 Cl2 2.2395(5) .
Zn1 Cl1 2.2934(5) .
N1A C2A 1.317(3) .
N1A N8A 1.382(2) .
C2A N3A 1.363(2) .
N3A C3AA 1.346(2) .
N4A C3AA 1.329(2) .
N4A C5A 1.354(3) .
C5A C6A 1.394(3) .
C5A C51A 1.497(3) .
C6A C7A 1.394(3) .
C7A N71A 1.324(3) .
C7A N8A 1.368(2) .
N8A C3AA 1.374(2) .
C3AB N4B 1.328(2) .
C3AB N3B 1.353(2) .
C3AB N8B 1.372(2) .
N1B C2B 1.327(2) .
N1B N8B 1.377(2) .
C2B N3B 1.363(2) .
N4B C5B 1.348(2) .
C5B C6B 1.403(3) .
C5B C51B 1.502(3) .
C6B C7B 1.391(3) .
C7B N71B 1.337(3) .
C7B N8B 1.368(2) .
